data_4066447
loop_
_publ_author_name
'Ishida, Shintaro'
'Iwamoto, Takeaki'
'Kira, Mitsuo'

_publ_section_title
;
 Reactions of an Isolable Dialkylsilylene with Ketones&#x2020;
;
_journal_issue 21
_journal_name_full Organometallics
_journal_page_first 5526
_journal_paper_doi 10.1021/om1004644
_journal_volume 29
_journal_year 2010
_chemical_formula_sum 'C29 H50 O Si5'
_chemical_formula_weight 555.14
_chemical_name_systematic
; 
 ? 
;
_space_group_IT_number 14
_symmetry_cell_setting monoclinic
_symmetry_space_group_name_Hall '-P 2ybc'
_symmetry_space_group_name_H-M 'P 1 21/c 1'
_atom_sites_solution_hydrogens geom
_atom_sites_solution_primary direct
_atom_sites_solution_secondary difmap
_audit_creation_method SHELXL-97
_cell_angle_alpha 90.00
_cell_angle_beta 112.669(3)
_cell_angle_gamma 90.00
_cell_formula_units_Z 4
_cell_length_a 17.796(5)
_cell_length_b 9.411(2)
_cell_length_c 20.505(7)
_cell_measurement_reflns_used 9935
_cell_measurement_temperature 150(2)
_cell_measurement_theta_max 28.3
_cell_measurement_theta_min 3.1
_cell_volume 3168.8(16)
_computing_cell_refinement 'CrystalClear (Rigaku Corp., 2000)'
_computing_data_collection 'CrystalClear (Rigaku Corp., 2000)'
_computing_data_reduction 'CrystalClear (Rigaku Corp., 2000)'
_computing_structure_refinement 'SHELXL-97 (Sheldrick, 1997)'
_computing_structure_solution 'SHELXS-97 (Sheldrick, 1990)'
_diffrn_ambient_temperature 150(2)
_diffrn_measured_fraction_theta_full 0.987
_diffrn_measured_fraction_theta_max 0.987
_diffrn_radiation_monochromator graphite
_diffrn_radiation_source 'fine-focus sealed tube'
_diffrn_radiation_type MoK\a
_diffrn_radiation_wavelength 0.71070
_diffrn_reflns_av_R_equivalents 0.0235
_diffrn_reflns_av_sigmaI/netI 0.0227
_diffrn_reflns_limit_h_max 21
_diffrn_reflns_limit_h_min -21
_diffrn_reflns_limit_k_max 10
_diffrn_reflns_limit_k_min -11
_diffrn_reflns_limit_l_max 19
_diffrn_reflns_limit_l_min -24
_diffrn_reflns_number 20140
_diffrn_reflns_theta_full 25.00
_diffrn_reflns_theta_max 25.00
_diffrn_reflns_theta_min 3.05
_exptl_absorpt_coefficient_mu 0.246
_exptl_absorpt_correction_T_max 0.9299
_exptl_absorpt_correction_T_min 0.9299
_exptl_absorpt_correction_type empirical
_exptl_absorpt_process_details multi-scan
_exptl_crystal_colour colorless
_exptl_crystal_density_diffrn 1.164
_exptl_crystal_density_method 'not measured'
_exptl_crystal_description prism
_exptl_crystal_F_000 1208
_exptl_crystal_size_max 0.30
_exptl_crystal_size_mid 0.30
_exptl_crystal_size_min 0.30
_refine_diff_density_max 0.291
_refine_diff_density_min -0.283
_refine_diff_density_rms 0.044
_refine_ls_extinction_method none
_refine_ls_goodness_of_fit_ref 1.105
_refine_ls_hydrogen_treatment constr
_refine_ls_matrix_type full
_refine_ls_number_parameters 328
_refine_ls_number_reflns 5509
_refine_ls_number_restraints 0
_refine_ls_restrained_S_all 1.105
_refine_ls_R_factor_all 0.0450
_refine_ls_R_factor_gt 0.0391
_refine_ls_shift/su_max 0.001
_refine_ls_shift/su_mean 0.000
_refine_ls_structure_factor_coef Fsqd
_refine_ls_weighting_details 'calc w=1/[\s^2^(Fo^2^)+(0.0383P)^2^+2.3331P] where P=(Fo^2^+2Fc^2^)/3'
_refine_ls_weighting_scheme calc
_refine_ls_wR_factor_gt 0.0876
_refine_ls_wR_factor_ref 0.0900
_reflns_number_gt 5139
_reflns_number_total 5509
_reflns_threshold_expression >2sigma(I)
_cod_data_source_file om1004644_si_002.cif
_cod_data_source_block si10_(compound_16)
_cod_depositor_comments
;
The following automatic conversions were performed:
'_atom_site_symetry_multiplicity' tag replaced with
'_atom_site_symmetry_multiplicity'.

Automatic conversion script
Id: cif_correct_tags 1440 2010-10-19 06:21:57Z saulius 
;
_cod_original_cell_volume 3168.9(16)
_cod_original_sg_symbol_H-M P2(1)/c
_cod_database_code 4066447

loop_
_symmetry_equiv_pos_as_xyz
'x, y, z'
'-x, y+1/2, -z+1/2'
'-x, -y, -z'
'x, -y-1/2, z-1/2'

loop_
_atom_site_label
_atom_site_type_symbol
_atom_site_fract_x
_atom_site_fract_y
_atom_site_fract_z
_atom_site_U_iso_or_equiv
_atom_site_adp_type
_atom_site_occupancy
_atom_site_symmetry_multiplicity
_atom_site_calc_flag
_atom_site_refinement_flags
Si1 Si 0.74980(3) 0.25756(5) 0.24453(3) 0.01312(12) Uani 1 1 d .
O1 O 0.76444(8) 0.08873(13) 0.22729(7) 0.0178(3) Uani 1 1 d .
C1 C 0.82940(11) 0.0612(2) 0.20416(10) 0.0175(4) Uani 1 1 d .
H1 H 0.8728 0.0057 0.2415 0.021 Uiso 1 1 calc R
C2 C 0.86420(11) 0.2029(2) 0.19458(9) 0.0186(4) Uani 1 1 d .
C3 C 0.82641(11) 0.3234(2) 0.20813(9) 0.0166(4) Uani 1 1 d .
C4 C 0.85610(12) 0.4561(2) 0.19876(10) 0.0213(4) Uani 1 1 d .
H2 H 0.8309 0.5399 0.2064 0.026 Uiso 1 1 calc R
C5 C 0.92174(12) 0.4674(2) 0.17848(11) 0.0267(5) Uani 1 1 d .
H3 H 0.9416 0.5584 0.1730 0.032 Uiso 1 1 calc R
C6 C 0.95863(12) 0.3455(2) 0.16614(11) 0.0288(5) Uani 1 1 d .
H4 H 1.0037 0.3536 0.1524 0.035 Uiso 1 1 calc R
C7 C 0.92993(12) 0.2134(2) 0.17382(11) 0.0244(5) Uani 1 1 d .
H5 H 0.9547 0.1301 0.1651 0.029 Uiso 1 1 calc R
C8 C 0.79790(11) -0.0248(2) 0.13647(10) 0.0177(4) Uani 1 1 d .
C9 C 0.73280(12) 0.0258(2) 0.07831(11) 0.0252(5) Uani 1 1 d .
H6 H 0.7082 0.1137 0.0815 0.030 Uiso 1 1 calc R
C10 C 0.70340(13) -0.0500(2) 0.01590(11) 0.0302(5) Uani 1 1 d .
H7 H 0.6582 -0.0153 -0.0234 0.036 Uiso 1 1 calc R
C11 C 0.74003(14) -0.1770(2) 0.01075(12) 0.0337(5) Uani 1 1 d .
H8 H 0.7201 -0.2293 -0.0322 0.040 Uiso 1 1 calc R
C12 C 0.80518(15) -0.2275(2) 0.06776(13) 0.0350(5) Uani 1 1 d .
H9 H 0.8306 -0.3142 0.0640 0.042 Uiso 1 1 calc R
C13 C 0.83392(13) -0.1520(2) 0.13081(11) 0.0259(5) Uani 1 1 d .
H10 H 0.8785 -0.1879 0.1702 0.031 Uiso 1 1 calc R
C14 C 0.63886(11) 0.31586(19) 0.20728(9) 0.0147(4) Uani 1 1 d .
C15 C 0.62274(11) 0.3307(2) 0.27790(9) 0.0170(4) Uani 1 1 d .
H11 H 0.5794 0.4020 0.2708 0.020 Uiso 1 1 calc R
H12 H 0.6035 0.2386 0.2889 0.020 Uiso 1 1 calc R
C16 C 0.69982(11) 0.3760(2) 0.34041(10) 0.0176(4) Uani 1 1 d .
H13 H 0.6917 0.3625 0.3851 0.021 Uiso 1 1 calc R
H14 H 0.7106 0.4781 0.3360 0.021 Uiso 1 1 calc R
C17 C 0.77486(11) 0.28544(19) 0.34206(9) 0.0145(4) Uani 1 1 d .
Si2 Si 0.62253(3) 0.49739(6) 0.16190(3) 0.01794(13) Uani 1 1 d .
C18 C 0.51368(12) 0.5574(2) 0.13226(11) 0.0268(5) Uani 1 1 d .
H15 H 0.4967 0.5547 0.1724 0.040 Uiso 1 1 calc R
H16 H 0.4788 0.4940 0.0949 0.040 Uiso 1 1 calc R
H17 H 0.5088 0.6546 0.1140 0.040 Uiso 1 1 calc R
C19 C 0.65219(13) 0.4999(2) 0.08367(11) 0.0275(5) Uani 1 1 d .
H18 H 0.6678 0.5966 0.0763 0.041 Uiso 1 1 calc R
H19 H 0.6060 0.4687 0.0416 0.041 Uiso 1 1 calc R
H20 H 0.6983 0.4356 0.0922 0.041 Uiso 1 1 calc R
C20 C 0.68072(13) 0.6428(2) 0.22243(11) 0.0254(4) Uani 1 1 d .
H21 H 0.7376 0.6137 0.2468 0.038 Uiso 1 1 calc R
H22 H 0.6568 0.6619 0.2573 0.038 Uiso 1 1 calc R
H23 H 0.6782 0.7291 0.1949 0.038 Uiso 1 1 calc R
Si3 Si 0.55757(3) 0.18887(6) 0.14578(3) 0.01785(13) Uani 1 1 d .
C21 C 0.57863(13) -0.0055(2) 0.15861(12) 0.0277(5) Uani 1 1 d .
H24 H 0.5358 -0.0583 0.1215 0.042 Uiso 1 1 calc R
H25 H 0.5797 -0.0341 0.2049 0.042 Uiso 1 1 calc R
H26 H 0.6314 -0.0264 0.1562 0.042 Uiso 1 1 calc R
C22 C 0.46072(12) 0.2134(2) 0.16115(12) 0.0288(5) Uani 1 1 d .
H27 H 0.4200 0.1446 0.1326 0.043 Uiso 1 1 calc R
H28 H 0.4401 0.3100 0.1476 0.043 Uiso 1 1 calc R
H29 H 0.4717 0.1983 0.2113 0.043 Uiso 1 1 calc R
C23 C 0.53056(13) 0.2174(2) 0.04880(10) 0.0276(5) Uani 1 1 d .
H30 H 0.5793 0.2057 0.0381 0.041 Uiso 1 1 calc R
H31 H 0.5089 0.3137 0.0358 0.041 Uiso 1 1 calc R
H32 H 0.4893 0.1479 0.0218 0.041 Uiso 1 1 calc R
Si4 Si 0.77726(3) 0.10983(6) 0.39068(3) 0.01923(13) Uani 1 1 d .
C24 C 0.75140(15) 0.1399(3) 0.47019(12) 0.0353(5) Uani 1 1 d .
H33 H 0.6940 0.1669 0.4548 0.053 Uiso 1 1 calc R
H34 H 0.7857 0.2161 0.4992 0.053 Uiso 1 1 calc R
H35 H 0.7611 0.0523 0.4981 0.053 Uiso 1 1 calc R
C25 C 0.70176(13) -0.0273(2) 0.33977(11) 0.0280(5) Uani 1 1 d .
H36 H 0.7123 -0.0548 0.2980 0.042 Uiso 1 1 calc R
H37 H 0.6466 0.0118 0.3249 0.042 Uiso 1 1 calc R
H38 H 0.7067 -0.1109 0.3697 0.042 Uiso 1 1 calc R
C26 C 0.87795(14) 0.0168(2) 0.41880(13) 0.0355(5) Uani 1 1 d .
H39 H 0.8751 -0.0736 0.4414 0.053 Uiso 1 1 calc R
H40 H 0.9203 0.0767 0.4524 0.053 Uiso 1 1 calc R
H41 H 0.8911 -0.0012 0.3773 0.053 Uiso 1 1 calc R
Si5 Si 0.87380(3) 0.38427(6) 0.39311(3) 0.01930(13) Uani 1 1 d .
C27 C 0.86989(13) 0.5791(2) 0.37194(12) 0.0311(5) Uani 1 1 d .
H42 H 0.9198 0.6253 0.4041 0.047 Uiso 1 1 calc R
H43 H 0.8226 0.6222 0.3776 0.047 Uiso 1 1 calc R
H44 H 0.8652 0.5915 0.3231 0.047 Uiso 1 1 calc R
C28 C 0.89787(13) 0.3833(3) 0.49046(11) 0.0301(5) Uani 1 1 d .
H45 H 0.9095 0.2859 0.5084 0.045 Uiso 1 1 calc R
H46 H 0.8512 0.4203 0.4993 0.045 Uiso 1 1 calc R
H47 H 0.9456 0.4433 0.5146 0.045 Uiso 1 1 calc R
C29 C 0.96327(12) 0.3086(2) 0.37759(11) 0.0284(5) Uani 1 1 d .
H48 H 1.0127 0.3198 0.4204 0.043 Uiso 1 1 calc R
H49 H 0.9699 0.3592 0.3384 0.043 Uiso 1 1 calc R
H50 H 0.9538 0.2075 0.3658 0.043 Uiso 1 1 calc R

loop_
_atom_site_aniso_label
_atom_site_aniso_U_11
_atom_site_aniso_U_22
_atom_site_aniso_U_33
_atom_site_aniso_U_23
_atom_site_aniso_U_13
_atom_site_aniso_U_12
Si1 0.0130(2) 0.0136(3) 0.0135(2) -0.0003(2) 0.0060(2) 0.00001(19)
O1 0.0209(7) 0.0150(7) 0.0229(7) -0.0015(5) 0.0143(6) 0.0001(5)
C1 0.0161(9) 0.0195(10) 0.0182(9) 0.0005(8) 0.0079(8) 0.0045(8)
C2 0.0172(9) 0.0238(10) 0.0134(9) -0.0037(8) 0.0043(7) -0.0013(8)
C3 0.0141(9) 0.0216(10) 0.0138(9) -0.0003(8) 0.0051(7) -0.0012(7)
C4 0.0228(10) 0.0206(10) 0.0212(10) 0.0004(8) 0.0092(8) -0.0012(8)
C5 0.0255(11) 0.0279(12) 0.0282(11) 0.0002(9) 0.0119(9) -0.0090(9)
C6 0.0215(10) 0.0404(13) 0.0297(11) -0.0060(10) 0.0157(9) -0.0088(9)
C7 0.0192(10) 0.0318(12) 0.0245(10) -0.0079(9) 0.0111(8) -0.0003(9)
C8 0.0172(9) 0.0188(10) 0.0200(10) -0.0024(8) 0.0103(8) -0.0019(7)
C9 0.0270(11) 0.0269(12) 0.0224(10) -0.0008(9) 0.0103(9) 0.0038(9)
C10 0.0285(11) 0.0379(13) 0.0220(11) -0.0018(10) 0.0071(9) -0.0051(10)
C11 0.0392(13) 0.0356(14) 0.0274(12) -0.0148(10) 0.0143(10) -0.0135(10)
C12 0.0422(14) 0.0246(12) 0.0423(14) -0.0136(10) 0.0207(12) -0.0022(10)
C13 0.0261(11) 0.0229(11) 0.0291(11) -0.0031(9) 0.0110(9) 0.0013(8)
C14 0.0146(9) 0.0153(9) 0.0143(9) 0.0004(7) 0.0058(7) 0.0003(7)
C15 0.0161(9) 0.0198(10) 0.0166(9) 0.0007(8) 0.0082(8) 0.0026(7)
C16 0.0178(9) 0.0197(10) 0.0162(9) -0.0024(8) 0.0074(8) 0.0015(8)
C17 0.0136(9) 0.0159(10) 0.0143(9) -0.0018(7) 0.0055(7) -0.0005(7)
Si2 0.0177(3) 0.0168(3) 0.0187(3) 0.0028(2) 0.0064(2) 0.0027(2)
C18 0.0233(10) 0.0244(11) 0.0300(11) 0.0046(9) 0.0072(9) 0.0071(9)
C19 0.0288(11) 0.0314(12) 0.0232(11) 0.0070(9) 0.0109(9) 0.0013(9)
C20 0.0280(11) 0.0164(10) 0.0309(11) 0.0015(9) 0.0103(9) 0.0023(8)
Si3 0.0152(3) 0.0185(3) 0.0172(3) -0.0016(2) 0.0034(2) -0.0002(2)
C21 0.0251(11) 0.0199(11) 0.0317(12) -0.0029(9) 0.0037(9) -0.0045(8)
C22 0.0190(10) 0.0323(12) 0.0335(12) -0.0056(10) 0.0084(9) -0.0056(9)
C23 0.0283(11) 0.0298(12) 0.0195(10) -0.0036(9) 0.0034(9) -0.0006(9)
Si4 0.0208(3) 0.0207(3) 0.0167(3) 0.0031(2) 0.0079(2) 0.0003(2)
C24 0.0466(14) 0.0402(14) 0.0255(11) 0.0018(10) 0.0208(11) -0.0053(11)
C25 0.0354(12) 0.0217(11) 0.0283(11) 0.0033(9) 0.0137(10) -0.0068(9)
C26 0.0308(12) 0.0297(13) 0.0422(14) 0.0100(11) 0.0100(11) 0.0087(10)
Si5 0.0148(3) 0.0238(3) 0.0172(3) -0.0038(2) 0.0039(2) -0.0030(2)
C27 0.0262(11) 0.0270(12) 0.0328(12) -0.0050(10) 0.0031(9) -0.0085(9)
C28 0.0234(11) 0.0429(14) 0.0203(10) -0.0078(10) 0.0044(9) -0.0062(10)
C29 0.0175(10) 0.0378(13) 0.0290(11) -0.0028(10) 0.0080(9) -0.0014(9)

loop_
_atom_type_symbol
_atom_type_description
_atom_type_scat_dispersion_real
_atom_type_scat_dispersion_imag
_atom_type_scat_source
C C 0.0033 0.0016 'International Tables Vol C Tables 4.2.6.8 and 6.1.1.4'
H H 0.0000 0.0000 'International Tables Vol C Tables 4.2.6.8 and 6.1.1.4'
O O 0.0106 0.0060 'International Tables Vol C Tables 4.2.6.8 and 6.1.1.4'
Si Si 0.0817 0.0704 'International Tables Vol C Tables 4.2.6.8 and 6.1.1.4'

loop_
_geom_angle_atom_site_label_1
_geom_angle_atom_site_label_2
_geom_angle_atom_site_label_3
_geom_angle
O1 Si1 C17 111.30(7)
O1 Si1 C3 91.90(7)
C17 Si1 C3 117.33(8)
O1 Si1 C14 114.32(7)
C17 Si1 C14 99.77(8)
C3 Si1 C14 122.75(8)
C1 O1 Si1 116.98(11)
O1 C1 C2 107.85(15)
O1 C1 C8 109.81(15)
C2 C1 C8 112.14(15)
O1 C1 H1 109.0
C2 C1 H1 109.0
C8 C1 H1 109.0
C7 C2 C3 121.80(18)
C7 C2 C1 122.37(17)
C3 C2 C1 115.83(16)
C4 C3 C2 117.42(17)
C4 C3 Si1 135.59(15)
C2 C3 Si1 106.69(14)
C5 C4 C3 121.08(19)
C5 C4 H2 119.5
C3 C4 H2 119.5
C4 C5 C6 120.15(19)
C4 C5 H3 119.9
C6 C5 H3 119.9
C7 C6 C5 120.11(18)
C7 C6 H4 119.9
C5 C6 H4 119.9
C6 C7 C2 119.42(19)
C6 C7 H5 120.3
C2 C7 H5 120.3
C13 C8 C9 119.01(18)
C13 C8 C1 121.27(17)
C9 C8 C1 119.70(17)
C10 C9 C8 120.8(2)
C10 C9 H6 119.6
C8 C9 H6 119.6
C9 C10 C11 119.7(2)
C9 C10 H7 120.1
C11 C10 H7 120.1
C12 C11 C10 120.0(2)
C12 C11 H8 120.0
C10 C11 H8 120.0
C11 C12 C13 120.1(2)
C11 C12 H9 119.9
C13 C12 H9 119.9
C8 C13 C12 120.3(2)
C8 C13 H10 119.9
C12 C13 H10 119.9
C15 C14 Si1 100.58(11)
C15 C14 Si2 108.54(12)
Si1 C14 Si2 113.10(9)
C15 C14 Si3 107.34(12)
Si1 C14 Si3 119.04(10)
Si2 C14 Si3 107.51(9)
C16 C15 C14 111.67(14)
C16 C15 H11 109.3
C14 C15 H11 109.3
C16 C15 H12 109.3
C14 C15 H12 109.3
H11 C15 H12 107.9
C15 C16 C17 110.22(15)
C15 C16 H13 109.6
C17 C16 H13 109.6
C15 C16 H14 109.6
C17 C16 H14 109.6
H13 C16 H14 108.1
C16 C17 Si1 101.54(11)
C16 C17 Si5 110.10(12)
Si1 C17 Si5 116.06(9)
C16 C17 Si4 109.03(12)
Si1 C17 Si4 112.21(9)
Si5 C17 Si4 107.65(9)
C20 Si2 C19 107.02(10)
C20 Si2 C18 103.47(10)
C19 Si2 C18 108.36(10)
C20 Si2 C14 112.92(9)
C19 Si2 C14 112.81(9)
C18 Si2 C14 111.71(9)
Si2 C18 H15 109.5
Si2 C18 H16 109.5
H15 C18 H16 109.5
Si2 C18 H17 109.5
H15 C18 H17 109.5
H16 C18 H17 109.5
Si2 C19 H18 109.5
Si2 C19 H19 109.5
H18 C19 H19 109.5
Si2 C19 H20 109.5
H18 C19 H20 109.5
H19 C19 H20 109.5
Si2 C20 H21 109.5
Si2 C20 H22 109.5
H21 C20 H22 109.5
Si2 C20 H23 109.5
H21 C20 H23 109.5
H22 C20 H23 109.5
C21 Si3 C23 104.21(10)
C21 Si3 C22 104.11(10)
C23 Si3 C22 106.42(10)
C21 Si3 C14 117.20(9)
C23 Si3 C14 115.23(9)
C22 Si3 C14 108.64(9)
Si3 C21 H24 109.5
Si3 C21 H25 109.5
H24 C21 H25 109.5
Si3 C21 H26 109.5
H24 C21 H26 109.5
H25 C21 H26 109.5
Si3 C22 H27 109.5
Si3 C22 H28 109.5
H27 C22 H28 109.5
Si3 C22 H29 109.5
H27 C22 H29 109.5
H28 C22 H29 109.5
Si3 C23 H30 109.5
Si3 C23 H31 109.5
H30 C23 H31 109.5
Si3 C23 H32 109.5
H30 C23 H32 109.5
H31 C23 H32 109.5
C25 Si4 C26 104.25(11)
C25 Si4 C24 103.03(10)
C26 Si4 C24 109.17(11)
C25 Si4 C17 115.94(9)
C26 Si4 C17 112.87(9)
C24 Si4 C17 110.90(10)
Si4 C24 H33 109.5
Si4 C24 H34 109.5
H33 C24 H34 109.5
Si4 C24 H35 109.5
H33 C24 H35 109.5
H34 C24 H35 109.5
Si4 C25 H36 109.5
Si4 C25 H37 109.5
H36 C25 H37 109.5
Si4 C25 H38 109.5
H36 C25 H38 109.5
H37 C25 H38 109.5
Si4 C26 H39 109.5
Si4 C26 H40 109.5
H39 C26 H40 109.5
Si4 C26 H41 109.5
H39 C26 H41 109.5
H40 C26 H41 109.5
C28 Si5 C29 108.53(10)
C28 Si5 C27 102.92(10)
C29 Si5 C27 106.78(10)
C28 Si5 C17 111.47(9)
C29 Si5 C17 112.66(9)
C27 Si5 C17 113.87(9)
Si5 C27 H42 109.5
Si5 C27 H43 109.5
H42 C27 H43 109.5
Si5 C27 H44 109.5
H42 C27 H44 109.5
H43 C27 H44 109.5
Si5 C28 H45 109.5
Si5 C28 H46 109.5
H45 C28 H46 109.5
Si5 C28 H47 109.5
H45 C28 H47 109.5
H46 C28 H47 109.5
Si5 C29 H48 109.5
Si5 C29 H49 109.5
H48 C29 H49 109.5
Si5 C29 H50 109.5
H48 C29 H50 109.5
H49 C29 H50 109.5

loop_
_geom_bond_atom_site_label_1
_geom_bond_atom_site_label_2
_geom_bond_distance
Si1 O1 1.6699(14)
Si1 C17 1.8920(19)
Si1 C3 1.8932(19)
Si1 C14 1.9026(19)
O1 C1 1.432(2)
C1 C2 1.514(3)
C1 C8 1.515(3)
C1 H1 1.0000
C2 C7 1.394(3)
C2 C3 1.400(3)
C3 C4 1.398(3)
C4 C5 1.387(3)
C4 H2 0.9500
C5 C6 1.392(3)
C5 H3 0.9500
C6 C7 1.376(3)
C6 H4 0.9500
C7 H5 0.9500
C8 C13 1.384(3)
C8 C9 1.388(3)
C9 C10 1.380(3)
C9 H6 0.9500
C10 C11 1.385(3)
C10 H7 0.9500
C11 C12 1.376(3)
C11 H8 0.9500
C12 C13 1.388(3)
C12 H9 0.9500
C13 H10 0.9500
C14 C15 1.587(2)
C14 Si2 1.9132(19)
C14 Si3 1.9248(19)
C15 C16 1.533(3)
C15 H11 0.9900
C15 H12 0.9900
C16 C17 1.574(2)
C16 H13 0.9900
C16 H14 0.9900
C17 Si5 1.9080(19)
C17 Si4 1.9220(19)
Si2 C20 1.870(2)
Si2 C19 1.872(2)
Si2 C18 1.879(2)
C18 H15 0.9800
C18 H16 0.9800
C18 H17 0.9800
C19 H18 0.9800
C19 H19 0.9800
C19 H20 0.9800
C20 H21 0.9800
C20 H22 0.9800
C20 H23 0.9800
Si3 C21 1.866(2)
Si3 C23 1.876(2)
Si3 C22 1.882(2)
C21 H24 0.9800
C21 H25 0.9800
C21 H26 0.9800
C22 H27 0.9800
C22 H28 0.9800
C22 H29 0.9800
C23 H30 0.9800
C23 H31 0.9800
C23 H32 0.9800
Si4 C25 1.865(2)
Si4 C26 1.874(2)
Si4 C24 1.878(2)
C24 H33 0.9800
C24 H34 0.9800
C24 H35 0.9800
C25 H36 0.9800
C25 H37 0.9800
C25 H38 0.9800
C26 H39 0.9800
C26 H40 0.9800
C26 H41 0.9800
Si5 C28 1.873(2)
Si5 C29 1.880(2)
Si5 C27 1.880(2)
C27 H42 0.9800
C27 H43 0.9800
C27 H44 0.9800
C28 H45 0.9800
C28 H46 0.9800
C28 H47 0.9800
C29 H48 0.9800
C29 H49 0.9800
C29 H50 0.9800

loop_
_geom_torsion_atom_site_label_1
_geom_torsion_atom_site_label_2
_geom_torsion_atom_site_label_3
_geom_torsion_atom_site_label_4
_geom_torsion
C17 Si1 O1 C1 -112.58(13)
C3 Si1 O1 C1 7.82(13)
C14 Si1 O1 C1 135.33(13)
Si1 O1 C1 C2 -5.48(18)
Si1 O1 C1 C8 -127.94(14)
O1 C1 C2 C7 178.51(17)
C8 C1 C2 C7 -60.5(2)
O1 C1 C2 C3 -1.3(2)
C8 C1 C2 C3 119.77(18)
C7 C2 C3 C4 1.2(3)
C1 C2 C3 C4 -179.02(16)
C7 C2 C3 Si1 -173.51(15)
C1 C2 C3 Si1 6.26(19)
O1 Si1 C3 C4 178.9(2)
C17 Si1 C3 C4 -65.9(2)
C14 Si1 C3 C4 58.2(2)
O1 Si1 C3 C2 -7.81(13)
C17 Si1 C3 C2 107.42(13)
C14 Si1 C3 C2 -128.55(13)
C2 C3 C4 C5 -1.5(3)
Si1 C3 C4 C5 171.22(16)
C3 C4 C5 C6 0.9(3)
C4 C5 C6 C7 0.2(3)
C5 C6 C7 C2 -0.5(3)
C3 C2 C7 C6 -0.2(3)
C1 C2 C7 C6 -179.95(18)
O1 C1 C8 C13 -125.52(18)
C2 C1 C8 C13 114.6(2)
O1 C1 C8 C9 55.9(2)
C2 C1 C8 C9 -64.0(2)
C13 C8 C9 C10 0.9(3)
C1 C8 C9 C10 179.51(18)
C8 C9 C10 C11 -1.1(3)
C9 C10 C11 C12 0.3(3)
C10 C11 C12 C13 0.6(3)
C9 C8 C13 C12 0.1(3)
C1 C8 C13 C12 -178.57(19)
C11 C12 C13 C8 -0.8(3)
O1 Si1 C14 C15 109.52(11)
C17 Si1 C14 C15 -9.32(13)
C3 Si1 C14 C15 -140.98(11)
O1 Si1 C14 Si2 -134.93(9)
C17 Si1 C14 Si2 106.23(10)
C3 Si1 C14 Si2 -25.43(14)
O1 Si1 C14 Si3 -7.26(13)
C17 Si1 C14 Si3 -126.10(10)
C3 Si1 C14 Si3 102.24(12)
Si1 C14 C15 C16 31.52(17)
Si2 C14 C15 C16 -87.40(16)
Si3 C14 C15 C16 156.67(13)
C14 C15 C16 C17 -46.0(2)
C15 C16 C17 Si1 34.05(17)
C15 C16 C17 Si5 157.56(13)
C15 C16 C17 Si4 -84.54(16)
O1 Si1 C17 C16 -134.40(11)
C3 Si1 C17 C16 121.63(12)
C14 Si1 C17 C16 -13.35(13)
O1 Si1 C17 Si5 106.25(10)
C3 Si1 C17 Si5 2.27(14)
C14 Si1 C17 Si5 -132.71(10)
O1 Si1 C17 Si4 -18.11(11)
C3 Si1 C17 Si4 -122.08(10)
C14 Si1 C17 Si4 102.93(10)
C15 C14 Si2 C20 51.35(14)
Si1 C14 Si2 C20 -59.36(12)
Si3 C14 Si2 C20 167.16(9)
C15 C14 Si2 C19 172.85(12)
Si1 C14 Si2 C19 62.15(12)
Si3 C14 Si2 C19 -71.33(11)
C15 C14 Si2 C18 -64.79(14)
Si1 C14 Si2 C18 -175.50(10)
Si3 C14 Si2 C18 51.02(12)
C15 C14 Si3 C21 -84.50(14)
Si1 C14 Si3 C21 28.66(14)
Si2 C14 Si3 C21 158.90(10)
C15 C14 Si3 C23 152.31(12)
Si1 C14 Si3 C23 -94.52(12)
Si2 C14 Si3 C23 35.71(12)
C15 C14 Si3 C22 33.05(15)
Si1 C14 Si3 C22 146.22(11)
Si2 C14 Si3 C22 -83.55(11)
C16 C17 Si4 C25 76.25(15)
Si1 C17 Si4 C25 -35.43(13)
Si5 C17 Si4 C25 -164.32(9)
C16 C17 Si4 C26 -163.60(13)
Si1 C17 Si4 C26 84.72(12)
Si5 C17 Si4 C26 -44.17(13)
C16 C17 Si4 C24 -40.75(15)
Si1 C17 Si4 C24 -152.43(11)
Si5 C17 Si4 C24 78.68(12)
C16 C17 Si5 C28 72.92(15)
Si1 C17 Si5 C28 -172.49(11)
Si4 C17 Si5 C28 -45.82(12)
C16 C17 Si5 C29 -164.78(13)
Si1 C17 Si5 C29 -50.19(13)
Si4 C17 Si5 C29 76.48(11)
C16 C17 Si5 C27 -42.98(15)
Si1 C17 Si5 C27 71.60(13)
Si4 C17 Si5 C27 -161.72(10)
